data_2203068
loop_
_publ_author_name
'Hamamci, S.'
'Yilmaz, Veysel T.'
'Th\"one, Carsten'

_publ_section_title
;
 <i>cis</i>-Diaquabis[2-(hydroxymethyl)pyridine]nickel(II) dichloride
;
_journal_issue 1
_journal_name_full 'Acta Crystallographica Section E'
_journal_page_first m6
_journal_page_last m8
_journal_paper_doi 10.1107/S1600536803026862
_journal_volume 60
_journal_year 2004
_chemical_formula_iupac '[Ni (C6 H7 N1 O1)2 (H2 O)2] Cl2'
_chemical_formula_moiety 'C12 H18 N2 Ni O4 2+, 2Cl 1-'
_chemical_formula_sum 'C12 H18 Cl2 N2 Ni O4'
_chemical_formula_weight 383.89
_chemical_name_systematic
;
cis-Diaquabis[2-(hydroxymethyl)pyridine]nickel(II) dichloride
;
_space_group_IT_number 15
_symmetry_cell_setting monoclinic
_symmetry_space_group_name_Hall '-C 2yc'
_symmetry_space_group_name_H-M 'C 1 2/c 1'
_atom_sites_solution_hydrogens geom
_atom_sites_solution_primary direct
_atom_sites_solution_secondary difmap
_audit_creation_method SHELXL-97
_cell_angle_alpha 90.00
_cell_angle_beta 121.708(3)
_cell_angle_gamma 90.00
_cell_formula_units_Z 4
_cell_length_a 20.0943(18)
_cell_length_b 7.6090(6)
_cell_length_c 12.1268(10)
_cell_measurement_reflns_used 4680
_cell_measurement_temperature 133(2)
_cell_measurement_theta_max 30.49
_cell_measurement_theta_min 2.93
_cell_volume 1577.4(2)
_computing_cell_refinement 'SAINT (Bruker, 1999)'
_computing_data_collection 'SMART (Bruker, 1999)'
_computing_data_reduction SAINT
_computing_molecular_graphics 'XP (Siemens, 1994)'
_computing_publication_material 'SHELXL97 (Sheldrick, 1997)'
_computing_structure_refinement 'SHELXL97 (Sheldrick, 1997)'
_computing_structure_solution 'SHELXS97 (Sheldrick, 1997)'
_diffrn_ambient_temperature 133(2)
_diffrn_detector_area_resol_mean 8.192
_diffrn_measured_fraction_theta_full 0.999
_diffrn_measured_fraction_theta_max 0.998
_diffrn_measurement_device_type 'Bruker SMART 1000 CCD'
_diffrn_measurement_method '\w and \f'
_diffrn_radiation_monochromator graphite
_diffrn_radiation_source 'fine-focus sealed tube'
_diffrn_radiation_type MoK\a
_diffrn_radiation_wavelength 0.71073
_diffrn_reflns_av_R_equivalents 0.0198
_diffrn_reflns_av_sigmaI/netI 0.0112
_diffrn_reflns_limit_h_max 28
_diffrn_reflns_limit_h_min -28
_diffrn_reflns_limit_k_max 10
_diffrn_reflns_limit_k_min -10
_diffrn_reflns_limit_l_max 17
_diffrn_reflns_limit_l_min -16
_diffrn_reflns_number 12845
_diffrn_reflns_theta_full 30.00
_diffrn_reflns_theta_max 30.04
_diffrn_reflns_theta_min 2.38
_diffrn_standards_decay_% 0
_diffrn_standards_interval_count 0
_diffrn_standards_number 0
_exptl_absorpt_coefficient_mu 1.583
_exptl_absorpt_correction_T_max 0.729
_exptl_absorpt_correction_T_min 0.643
_exptl_absorpt_correction_type multi-scan
_exptl_absorpt_process_details '(SADABS; Bruker, 1999)'
_exptl_crystal_colour blue
_exptl_crystal_density_diffrn 1.617
_exptl_crystal_density_method 'not measured'
_exptl_crystal_description prism
_exptl_crystal_F_000 792
_exptl_crystal_size_max 0.33
_exptl_crystal_size_mid 0.26
_exptl_crystal_size_min 0.20
_refine_diff_density_max 0.431
_refine_diff_density_min -0.203
_refine_ls_extinction_method none
_refine_ls_goodness_of_fit_ref 1.059
_refine_ls_hydrogen_treatment mixed
_refine_ls_matrix_type full
_refine_ls_number_parameters 108
_refine_ls_number_reflns 2318
_refine_ls_number_restraints 0
_refine_ls_restrained_S_all 1.059
_refine_ls_R_factor_all 0.0208
_refine_ls_R_factor_gt 0.0193
_refine_ls_shift/su_max 0.001
_refine_ls_shift/su_mean 0.000
_refine_ls_structure_factor_coef Fsqd
_refine_ls_weighting_details 'calc w=1/[\s^2^(Fo^2^)+(0.0342P)^2^+0.588P] where P=(Fo^2^+2Fc^2^)/3'
_refine_ls_weighting_scheme calc
_refine_ls_wR_factor_gt 0.0542
_refine_ls_wR_factor_ref 0.0549
_reflns_number_gt 2177
_reflns_number_total 2318
_reflns_threshold_expression I>2\s(I)
_cod_data_source_file hb6005.cif
_cod_data_source_block I
_cod_original_sg_symbol_H-M 'C 2/c'
_cod_database_code 2203068
_cod_database_fobs_code 2203068

loop_
_symmetry_equiv_pos_as_xyz
'x, y, z'
'-x, y, -z+1/2'
'x+1/2, y+1/2, z'
'-x+1/2, y+1/2, -z+1/2'
'-x, -y, -z'
'x, -y, z-1/2'
'-x+1/2, -y+1/2, -z'
'x+1/2, -y+1/2, z-1/2'

loop_
_atom_site_label
_atom_site_fract_x
_atom_site_fract_y
_atom_site_fract_z
_atom_site_U_iso_or_equiv
_atom_site_adp_type
_atom_site_calc_flag
_atom_site_refinement_flags
_atom_site_occupancy
_atom_site_type_symbol
Ni 0.0000 0.31671(2) 0.2500 0.01449(6) Uani d S 1 Ni
O1 0.02962(4) 0.49869(10) 0.39412(7) 0.02037(14) Uani d . 1 O
H1 0.0012(10) 0.578(2) 0.3737(16) 0.043(5) Uiso d . 1 H
C2 0.15716(6) 0.27179(14) 0.27084(10) 0.02097(18) Uani d . 1 C
H2 0.1309 0.1868 0.2041 0.025 Uiso calc R 1 H
N1 0.11701(5) 0.35318(11) 0.31718(8) 0.01738(15) Uani d . 1 N
C6 0.15428(5) 0.47144(13) 0.41219(9) 0.01962(18) Uani d . 1 C
C7 0.10769(6) 0.56273(15) 0.45985(10) 0.0256(2) Uani d . 1 C
H7A 0.1326 0.5427 0.5542 0.031 Uiso calc R 1 H
H7B 0.1073 0.6908 0.4452 0.031 Uiso calc R 1 H
C4 0.27384(6) 0.42780(14) 0.41719(11) 0.0272(2) Uani d . 1 C
H4 0.3275 0.4537 0.4515 0.033 Uiso calc R 1 H
C3 0.23504(7) 0.30748(14) 0.31696(12) 0.0259(2) Uani d . 1 C
H3 0.2614 0.2509 0.2808 0.031 Uiso calc R 1 H
C5 0.23338(6) 0.50954(14) 0.46649(10) 0.0248(2) Uani d . 1 C
H5 0.2591 0.5904 0.5363 0.030 Uiso calc R 1 H
Cl 0.417582(14) 0.29996(3) 0.32678(2) 0.02122(7) Uani d . 1 Cl
OW -0.02376(4) 0.12228(10) 0.11731(7) 0.02081(14) Uani d . 1 O
HW1 -0.0377(9) 0.154(2) 0.0436(17) 0.036(4) Uiso d . 1 H
HW2 0.0017(10) 0.043(2) 0.1383(16) 0.041(5) Uiso d . 1 H

loop_
_atom_site_aniso_label
_atom_site_aniso_U_11
_atom_site_aniso_U_22
_atom_site_aniso_U_33
_atom_site_aniso_U_12
_atom_site_aniso_U_13
_atom_site_aniso_U_23
Ni 0.01275(9) 0.01636(9) 0.01409(9) 0.000 0.00686(7) 0.000
O1 0.0182(3) 0.0204(3) 0.0216(3) 0.0003(3) 0.0099(3) -0.0034(3)
C2 0.0190(5) 0.0241(4) 0.0214(4) 0.0019(4) 0.0117(4) 0.0035(4)
N1 0.0152(4) 0.0191(3) 0.0170(3) 0.0007(3) 0.0079(3) 0.0030(3)
C6 0.0171(4) 0.0195(4) 0.0186(4) 0.0000(3) 0.0068(3) 0.0031(3)
C7 0.0204(5) 0.0282(5) 0.0239(4) -0.0035(4) 0.0086(4) -0.0094(4)
C4 0.0153(4) 0.0285(5) 0.0333(5) 0.0005(4) 0.0096(4) 0.0109(4)
C3 0.0193(5) 0.0306(5) 0.0304(5) 0.0047(4) 0.0149(4) 0.0087(4)
C5 0.0181(4) 0.0224(4) 0.0251(4) -0.0030(3) 0.0053(4) 0.0037(4)
Cl 0.02142(13) 0.01984(11) 0.02276(12) -0.00081(8) 0.01185(10) -0.00164(7)
OW 0.0224(4) 0.0206(3) 0.0175(3) 0.0033(3) 0.0091(3) -0.0008(3)

loop_
_atom_type_symbol
_atom_type_description
_atom_type_scat_dispersion_real
_atom_type_scat_dispersion_imag
_atom_type_scat_source
C C 0.0033 0.0016 'International Tables Vol C Tables 4.2.6.8 and 6.1.1.4'
H H 0.0000 0.0000 'International Tables Vol C Tables 4.2.6.8 and 6.1.1.4'
N N 0.0061 0.0033 'International Tables Vol C Tables 4.2.6.8 and 6.1.1.4'
O O 0.0106 0.0060 'International Tables Vol C Tables 4.2.6.8 and 6.1.1.4'
Cl Cl 0.1484 0.1585 'International Tables Vol C Tables 4.2.6.8 and 6.1.1.4'
Ni Ni 0.3393 1.1124 'International Tables Vol C Tables 4.2.6.8 and 6.1.1.4'

loop_
_geom_angle_atom_site_label_1
_geom_angle_atom_site_label_2
_geom_angle_atom_site_label_3
_geom_angle_site_symmetry_1
_geom_angle_site_symmetry_3
_geom_angle
_geom_angle_publ_flag
OW Ni OW . 2 87.55(4) yes
OW Ni O1 . . 175.60(3) yes
OW Ni O1 2 . 88.56(3) yes
O1 Ni O1 . 2 95.40(4) yes
OW Ni N1 . . 98.86(3) yes
OW Ni N1 2 . 92.31(3) yes
O1 Ni N1 . . 79.23(3) yes
O1 Ni N1 2 . 90.33(3) yes
N1 Ni N1 . 2 164.54(5) yes
C7 O1 Ni . . 116.65(6) ?
C7 O1 H1 . . 108.9(13) ?
Ni O1 H1 . . 114.6(13) ?
N1 C2 C3 . . 122.50(10) ?
N1 C2 H2 . . 118.8 ?
C3 C2 H2 . . 118.8 ?
C6 N1 C2 . . 118.67(8) ?
C6 N1 Ni . . 115.88(6) ?
C2 N1 Ni . . 125.43(7) ?
N1 C6 C5 . . 121.98(9) ?
N1 C6 C7 . . 117.50(8) ?
C5 C6 C7 . . 120.52(9) ?
O1 C7 C6 . . 110.65(8) ?
O1 C7 H7A . . 109.5 ?
C6 C7 H7A . . 109.5 ?
O1 C7 H7B . . 109.5 ?
C6 C7 H7B . . 109.5 ?
H7A C7 H7B . . 108.1 ?
C5 C4 C3 . . 119.18(10) ?
C5 C4 H4 . . 120.4 ?
C3 C4 H4 . . 120.4 ?
C2 C3 C4 . . 118.59(10) ?
C2 C3 H3 . . 120.7 ?
C4 C3 H3 . . 120.7 ?
C4 C5 C6 . . 119.02(10) ?
C4 C5 H5 . . 120.5 ?
C6 C5 H5 . . 120.5 ?
Ni OW HW1 . . 116.9(11) ?
Ni OW HW2 . . 118.9(13) ?
HW1 OW HW2 . . 112.9(17) ?

loop_
_geom_bond_atom_site_label_1
_geom_bond_atom_site_label_2
_geom_bond_distance
_geom_bond_publ_flag
Ni OW 2.0490(7) yes
Ni O1 2.0573(7) yes
Ni N1 2.0629(8) yes
O1 C7 1.4211(12) ?
O1 H1 0.776(17) ?
C2 N1 1.3517(13) ?
C2 C3 1.3840(15) ?
C2 H2 0.9500 ?
N1 C6 1.3383(13) ?
C6 C5 1.3943(14) ?
C6 C7 1.5039(14) ?
C7 H7A 0.9900 ?
C7 H7B 0.9900 ?
C4 C5 1.3841(16) ?
C4 C3 1.3883(17) ?
C4 H4 0.9500 ?
C3 H3 0.9500 ?
C5 H5 0.9500 ?
OW HW1 0.819(17) ?
OW HW2 0.746(18) ?

loop_
_geom_hbond_atom_site_label_D
_geom_hbond_atom_site_label_H
_geom_hbond_atom_site_label_A
_geom_hbond_site_symmetry_A
_geom_hbond_distance_DH
_geom_hbond_distance_HA
_geom_hbond_distance_DA
_geom_hbond_angle_DHA
_geom_hbond_publ_flag
C4 H4 OW 8_556 0.95 2.64 3.4931(13) 149 yes
O1 H1 Cl 3_455 0.776(17) 2.236(17) 3.0097(8) 176(17) yes
OW HW1 Cl 8_455 0.819(17) 2.315(18) 3.1284(8) 172(15) yes
OW HW2 Cl 4_545 0.746(18) 2.345(18) 3.0831(8) 170(17) yes

loop_
_geom_torsion_atom_site_label_1
_geom_torsion_atom_site_label_2
_geom_torsion_atom_site_label_3
_geom_torsion_atom_site_label_4
_geom_torsion_site_symmetry_1
_geom_torsion
OW Ni O1 C7 2 95.49(7)
O1 Ni O1 C7 2 -86.44(7)
N1 Ni O1 C7 . 2.87(7)
N1 Ni O1 C7 2 -165.65(7)
C3 C2 N1 C6 . -0.70(14)
C3 C2 N1 Ni . 177.36(7)
OW Ni N1 C6 . -177.75(7)
OW Ni N1 C6 2 -89.87(7)
O1 Ni N1 C6 . -1.77(7)
O1 Ni N1 C6 2 93.66(7)
OW Ni N1 C2 . 4.14(8)
OW Ni N1 C2 2 92.02(8)
O1 Ni N1 C2 . -179.88(8)
O1 Ni N1 C2 2 -84.45(8)
N1 Ni N1 C2 2 -131.61(8)
C2 N1 C6 C5 . -1.60(14)
Ni N1 C6 C5 . -179.85(7)
C2 N1 C6 C7 . 178.71(9)
Ni N1 C6 C7 . 0.47(11)
Ni O1 C7 C6 . -3.33(11)
N1 C6 C7 O1 . 1.85(13)
C5 C6 C7 O1 . -177.84(9)
N1 C2 C3 C4 . 1.90(15)
C5 C4 C3 C2 . -0.82(15)
C3 C4 C5 C6 . -1.34(15)
N1 C6 C5 C4 . 2.63(15)
C7 C6 C5 C4 . -177.70(9)
